data_1559612
loop_
_publ_author_name
'Rausch, Rodger'
'R\"ohr, Merle I S'
'Schmidt, David'
'Krummenacher, Ivo'
'Braunschweig, Holger'
'W\"urthner, Frank'

_publ_section_title
;
 Tuning phenoxyl-substituted diketopyrrolopyrroles from quinoidal to
 biradical ground states through (hetero-)aromatic linkers.
;
_journal_issue 2
_journal_name_full 'Chemical science'
_journal_page_first 793
_journal_page_last 802
_journal_paper_doi 10.1039/d0sc05475e
_journal_volume 12
_journal_year 2020
_chemical_formula_moiety 'C62 H84 N2 O4'
_chemical_formula_sum 'C62 H84 N2 O4'
_chemical_formula_weight 921.31
_space_group_crystal_system triclinic
_space_group_IT_number 2
_space_group_name_Hall '-P 1'
_space_group_name_H-M_alt 'P -1'
_atom_sites_solution_hydrogens geom
_audit_creation_method SHELXL-2014/7
_audit_update_record
;
2020-05-06 deposited with the CCDC.	2020-11-18 downloaded from the CCDC.
;
_cell_angle_alpha 118.5760(10)
_cell_angle_beta 101.4230(10)
_cell_angle_gamma 94.6720(10)
_cell_formula_units_Z 1
_cell_length_a 9.8347(4)
_cell_length_b 12.6226(5)
_cell_length_c 12.8064(6)
_cell_measurement_reflns_used 9938
_cell_measurement_temperature 100(2)
_cell_measurement_theta_max 72.25
_cell_measurement_theta_min 4.05
_cell_volume 1339.49(10)
_computing_cell_refinement 'Bruker SAINT'
_computing_data_collection 'Bruker APEX3'
_computing_data_reduction 'Bruker SAINT'
_computing_molecular_graphics 'Bruker SHELXTL'
_computing_publication_material 'Bruker SHELXTL'
_computing_structure_refinement 'SHELXL-2014/7 (Sheldrick, 2014)'
_computing_structure_solution 'SHELXS-97 (Sheldrick 2008)'
_diffrn_ambient_temperature 100(2)
_diffrn_measured_fraction_theta_full 0.997
_diffrn_measured_fraction_theta_max 0.992
_diffrn_measurement_device_type Bruker-Kappa-D8Quest_Photon100
_diffrn_measurement_method omega_and_phi_scan
_diffrn_radiation_type CuK\a
_diffrn_radiation_wavelength 1.54178
_diffrn_reflns_av_R_equivalents 0.0252
_diffrn_reflns_av_unetI/netI 0.0209
_diffrn_reflns_Laue_measured_fraction_full 0.997
_diffrn_reflns_Laue_measured_fraction_max 0.992
_diffrn_reflns_limit_h_max 11
_diffrn_reflns_limit_h_min -12
_diffrn_reflns_limit_k_max 15
_diffrn_reflns_limit_k_min -15
_diffrn_reflns_limit_l_max 15
_diffrn_reflns_limit_l_min -15
_diffrn_reflns_number 20630
_diffrn_reflns_point_group_measured_fraction_full 0.997
_diffrn_reflns_point_group_measured_fraction_max 0.992
_diffrn_reflns_theta_full 67.679
_diffrn_reflns_theta_max 72.294
_diffrn_reflns_theta_min 4.054
_diffrn_source Cu/K(alpha)_ImuS_Microsource
_exptl_absorpt_coefficient_mu 0.537
_exptl_absorpt_correction_T_max 0.7536
_exptl_absorpt_correction_T_min 0.6000
_exptl_absorpt_correction_type multi-scan
_exptl_absorpt_process_details Bruker-SADABS
_exptl_crystal_colour orange
_exptl_crystal_density_diffrn 1.142
_exptl_crystal_description block
_exptl_crystal_F_000 502
_exptl_crystal_size_max 0.281
_exptl_crystal_size_mid 0.133
_exptl_crystal_size_min 0.114
_refine_diff_density_max 0.297
_refine_diff_density_min -0.346
_refine_diff_density_rms 0.042
_refine_ls_extinction_method none
_refine_ls_goodness_of_fit_ref 1.041
_refine_ls_hydrogen_treatment mixed
_refine_ls_matrix_type full
_refine_ls_number_parameters 426
_refine_ls_number_reflns 5260
_refine_ls_number_restraints 61
_refine_ls_restrained_S_all 1.107
_refine_ls_R_factor_all 0.0492
_refine_ls_R_factor_gt 0.0464
_refine_ls_shift/su_max 0.000
_refine_ls_shift/su_mean 0.000
_refine_ls_structure_factor_coef Fsqd
_refine_ls_weighting_details 'w=1/[\s^2^(Fo^2^)+(0.0565P)^2^+0.6920P] where P=(Fo^2^+2Fc^2^)/3'
_refine_ls_weighting_scheme calc
_refine_ls_wR_factor_gt 0.1195
_refine_ls_wR_factor_ref 0.1220
_reflns_Friedel_coverage 0.000
_reflns_number_gt 4904
_reflns_number_total 5260
_reflns_threshold_expression 'I > 2\s(I)'
_cod_data_source_file d0sc05475e2.cif
_cod_data_source_block DPP1
_cod_depositor_comments
;Adding full bibliography for 1559612--1559613.cif.

 Adding full bibliography for 1559612--1559613.cif.
;
_cod_database_code 1559612
_shelx_shelxl_version_number 2014/7
_shelx_space_group_comment
;
The symmetry employed for this shelxl refinement is uniquely defined
by the following loop, which should always be used as a source of
symmetry information in preference to the above space-group names.
They are only intended as comments.
;

loop_
_space_group_symop_operation_xyz
'x, y, z'
'-x, -y, -z'

loop_
_atom_site_label
_atom_site_type_symbol
_atom_site_fract_x
_atom_site_fract_y
_atom_site_fract_z
_atom_site_U_iso_or_equiv
_atom_site_adp_type
_atom_site_occupancy
_atom_site_site_symmetry_order
_atom_site_calc_flag
_atom_site_refinement_flags_posn
_atom_site_refinement_flags_adp
_atom_site_refinement_flags_occupancy
_atom_site_disorder_assembly
_atom_site_disorder_group
O1 O 0.79345(10) 1.13134(9) 0.14901(9) 0.0277(2) Uani 1 1 d . . . . .
N1 N 0.62615(11) 0.99228(10) 0.15124(10) 0.0220(2) Uani 1 1 d . . . . .
C1 C 0.67404(13) 1.06653(11) 0.10514(12) 0.0204(3) Uani 1 1 d . . . . .
O2 O -0.03337(11) 0.35631(9) 0.26597(10) 0.0280(2) Uani 1 1 d . . . . .
H2 H -0.077(2) 0.288(2) 0.2081(16) 0.042 Uiso 1 1 calc R U . . .
C2 C 0.44402(12) 0.95766(11) -0.00405(11) 0.0178(3) Uani 1 1 d . . . . .
C3 C 0.48784(13) 0.92634(11) 0.08480(12) 0.0191(3) Uani 1 1 d . . . . .
C4 C 0.41046(13) 0.83581(11) 0.10392(11) 0.0197(3) Uani 1 1 d . . . . .
C6 C 0.18407(13) 0.73194(12) 0.09111(12) 0.0202(3) Uani 1 1 d . . . . .
H6 H 0.0838 0.7220 0.0727 0.024 Uiso 1 1 calc R U . . .
C5 C 0.26246(13) 0.81929(12) 0.07854(12) 0.0202(3) Uani 1 1 d . . . . .
H5 H 0.2153 0.8687 0.0523 0.024 Uiso 1 1 calc R U . . .
C7 C 0.24969(13) 0.65798(11) 0.13054(11) 0.0195(3) Uani 1 1 d . . . . .
C9 C 0.47607(13) 0.75891(12) 0.13863(12) 0.0230(3) Uani 1 1 d . . . . .
H9 H 0.5758 0.7659 0.1529 0.028 Uiso 1 1 calc R U . . .
C8 C 0.39701(13) 0.67253(12) 0.15239(12) 0.0227(3) Uani 1 1 d . . . . .
H8 H 0.4440 0.6221 0.1772 0.027 Uiso 1 1 calc R U . . .
C10 C 0.16779(13) 0.57088(11) 0.15362(11) 0.0186(3) Uani 1 1 d . . . . .
C11 C 0.04885(13) 0.59818(11) 0.19692(11) 0.0196(3) Uani 1 1 d . . . . .
H11 H 0.0154 0.6690 0.2034 0.023 Uiso 1 1 calc R U . . .
C12 C -0.02298(12) 0.52528(11) 0.23118(11) 0.0183(3) Uani 1 1 d . . . . .
C13 C 0.02909(13) 0.42076(11) 0.22066(11) 0.0184(3) Uani 1 1 d . . . . .
C14 C 0.14752(13) 0.38828(11) 0.17466(11) 0.0188(3) Uani 1 1 d . . . . .
C15 C 0.21327(13) 0.46503(11) 0.14102(11) 0.0195(3) Uani 1 1 d . . . . .
H15 H 0.2921 0.4441 0.1083 0.023 Uiso 1 1 calc R U . . .
C16 C -0.15102(13) 0.56154(12) 0.28359(12) 0.0219(3) Uani 1 1 d . . . . .
C17 C -0.11561(16) 0.59416(15) 0.41902(13) 0.0313(3) Uani 1 1 d . . . . .
H17A H -0.1968 0.6189 0.4518 0.047 Uiso 1 1 calc R U . . .
H17B H -0.0330 0.6623 0.4673 0.047 Uiso 1 1 calc R U . . .
H17C H -0.0943 0.5221 0.4244 0.047 Uiso 1 1 calc R U . . .
C18 C -0.19098(16) 0.67443(14) 0.27870(16) 0.0331(3) Uani 1 1 d . . . . .
H18A H -0.2129 0.6565 0.1931 0.050 Uiso 1 1 calc R U . . .
H18B H -0.1114 0.7450 0.3297 0.050 Uiso 1 1 calc R U . . .
H18C H -0.2742 0.6938 0.3101 0.050 Uiso 1 1 calc R U . . .
C19 C -0.28353(14) 0.45720(14) 0.20788(14) 0.0307(3) Uani 1 1 d . . . . .
H19A H -0.3046 0.4355 0.1212 0.046 Uiso 1 1 calc R U . . .
H19B H -0.3643 0.4848 0.2402 0.046 Uiso 1 1 calc R U . . .
H19C H -0.2660 0.3848 0.2141 0.046 Uiso 1 1 calc R U . . .
C20 C 0.20711(14) 0.27523(12) 0.16412(13) 0.0230(3) Uani 1 1 d . . . . .
C21 C 0.34373(15) 0.26869(14) 0.12349(17) 0.0354(4) Uani 1 1 d . . . . .
H21A H 0.3804 0.1978 0.1208 0.053 Uiso 1 1 calc R U . . .
H21B H 0.4143 0.3445 0.1824 0.053 Uiso 1 1 calc R U . . .
H21C H 0.3241 0.2596 0.0412 0.053 Uiso 1 1 calc R U . . .
C22 C 0.2436(2) 0.28188(17) 0.28967(16) 0.0434(4) Uani 1 1 d . . . . .
H22A H 0.2861 0.2118 0.2821 0.065 Uiso 1 1 calc R U . . .
H22B H 0.1571 0.2791 0.3160 0.065 Uiso 1 1 calc R U . . .
H22C H 0.3110 0.3590 0.3509 0.065 Uiso 1 1 calc R U . . .
C23 C 0.10179(15) 0.15506(13) 0.06785(15) 0.0319(3) Uani 1 1 d . . . . .
H23A H 0.0800 0.1507 -0.0123 0.048 Uiso 1 1 calc R U . . .
H23B H 0.0145 0.1527 0.0933 0.048 Uiso 1 1 calc R U . . .
H23C H 0.1435 0.0848 0.0609 0.048 Uiso 1 1 calc R U . . .
C31 C 0.71003(16) 1.00956(16) 0.26820(15) 0.0361(4) Uani 0.504(2) 1 d D . P A 1
H31A H 0.8093 1.0494 0.2858 0.043 Uiso 0.504(2) 1 calc R U P A 1
H31B H 0.7100 0.9286 0.2628 0.043 Uiso 0.504(2) 1 calc R U P A 1
C32 C 0.6398(5) 1.0984(4) 0.3820(4) 0.0244(9) Uani 0.504(2) 1 d D . P A 1
H32 H 0.5373 1.0614 0.3602 0.029 Uiso 0.504(2) 1 calc R U P A 1
C33 C 0.7218(4) 1.0961(3) 0.4976(3) 0.0280(7) Uani 0.504(2) 1 d D . P A 1
H33A H 0.8244 1.1250 0.5135 0.034 Uiso 0.504(2) 1 calc R U P A 1
H33B H 0.6919 1.1542 0.5701 0.034 Uiso 0.504(2) 1 calc R U P A 1
C34 C 0.6979(4) 0.9688(3) 0.4839(3) 0.0307(7) Uani 0.504(2) 1 d D . P A 1
H34A H 0.5953 0.9323 0.4497 0.037 Uiso 0.504(2) 1 calc R U P A 1
H34B H 0.7466 0.9155 0.4236 0.037 Uiso 0.504(2) 1 calc R U P A 1
C35 C 0.7504(4) 0.9683(3) 0.6038(3) 0.0370(8) Uani 0.504(2) 1 d D . P A 1
H35A H 0.7068 1.0261 0.6659 0.044 Uiso 0.504(2) 1 calc R U P A 1
H35B H 0.7169 0.8848 0.5888 0.044 Uiso 0.504(2) 1 calc R U P A 1
C36 C 0.9084(4) 1.0031(4) 0.6573(4) 0.0434(9) Uani 0.504(2) 1 d D . P A 1
H36A H 0.9532 0.9468 0.5966 0.065 Uiso 0.504(2) 1 calc R U P A 1
H36B H 0.9327 0.9973 0.7322 0.065 Uiso 0.504(2) 1 calc R U P A 1
H36C H 0.9424 1.0877 0.6779 0.065 Uiso 0.504(2) 1 calc R U P A 1
C37 C 0.6551(14) 1.2297(7) 0.4100(6) 0.0534(10) Uani 0.504(2) 1 d D . P A 1
H37A H 0.6114 1.2299 0.3335 0.064 Uiso 0.504(2) 1 calc R U P A 1
H37B H 0.7572 1.2670 0.4361 0.064 Uiso 0.504(2) 1 calc R U P A 1
C38 C 0.588(2) 1.3084(14) 0.5097(13) 0.079(3) Uani 0.504(2) 1 d D U P A 1
H38A H 0.5793 1.3849 0.5090 0.119 Uiso 0.504(2) 1 calc R U P A 1
H38B H 0.6465 1.3280 0.5904 0.119 Uiso 0.504(2) 1 calc R U P A 1
H38C H 0.4931 1.2632 0.4942 0.119 Uiso 0.504(2) 1 calc R U P A 1
C31B C 0.71003(16) 1.00956(16) 0.26820(15) 0.0361(4) Uani 0.239(2) 1 d D . P A 2
H31C H 0.8106 1.0134 0.2671 0.043 Uiso 0.239(2) 1 calc R U P A 2
H31D H 0.6791 0.9365 0.2742 0.043 Uiso 0.239(2) 1 calc R U P A 2
C32B C 0.7001(14) 1.1222(8) 0.3809(7) 0.046(3) Uani 0.239(2) 1 d D U P A 2
H32B H 0.6114 1.0893 0.3921 0.055 Uiso 0.239(2) 1 calc R U P A 2
C33B C 0.8108(12) 1.1324(7) 0.4937(6) 0.053(3) Uani 0.239(2) 1 d D . P A 2
H33C H 0.9027 1.1227 0.4736 0.064 Uiso 0.239(2) 1 calc R U P A 2
H33D H 0.8245 1.2161 0.5657 0.064 Uiso 0.239(2) 1 calc R U P A 2
C34B C 0.7696(12) 1.0381(10) 0.5304(10) 0.0524(18) Uani 0.239(2) 1 d D . P A 2
H34C H 0.6849 1.0551 0.5617 0.063 Uiso 0.239(2) 1 calc R U P A 2
H34D H 0.7434 0.9549 0.4559 0.063 Uiso 0.239(2) 1 calc R U P A 2
C35B C 0.8851(9) 1.0387(7) 0.6272(7) 0.0386(18) Uani 0.239(2) 1 d D . P A 2
H35C H 0.9707 1.0244 0.5968 0.046 Uiso 0.239(2) 1 calc R U P A 2
H35D H 0.9092 1.1213 0.7024 0.046 Uiso 0.239(2) 1 calc R U P A 2
C36B C 0.8473(9) 0.9437(7) 0.6612(6) 0.0400(17) Uani 0.239(2) 1 d D . P A 2
H36D H 0.8208 0.8616 0.5870 0.060 Uiso 0.239(2) 1 calc R U P A 2
H36E H 0.7674 0.9609 0.6978 0.060 Uiso 0.239(2) 1 calc R U P A 2
H36F H 0.9290 0.9466 0.7211 0.060 Uiso 0.239(2) 1 calc R U P A 2
C37B C 0.662(3) 1.2303(15) 0.3815(15) 0.0534(10) Uani 0.239(2) 1 d D . P A 2
H37C H 0.5834 1.2038 0.3068 0.064 Uiso 0.239(2) 1 calc R U P A 2
H37D H 0.7439 1.2767 0.3763 0.064 Uiso 0.239(2) 1 calc R U P A 2
C38B C 0.616(5) 1.316(3) 0.494(3) 0.079(3) Uani 0.239(2) 1 d D U P A 2
H38D H 0.5747 1.3778 0.4806 0.119 Uiso 0.239(2) 1 calc R U P A 2
H38E H 0.6990 1.3573 0.5664 0.119 Uiso 0.239(2) 1 calc R U P A 2
H38F H 0.5460 1.2683 0.5083 0.119 Uiso 0.239(2) 1 calc R U P A 2
C31C C 0.71003(16) 1.00956(16) 0.26820(15) 0.0361(4) Uani 0.257(2) 1 d D . P A 3
H31E H 0.7586 0.9391 0.2449 0.043 Uiso 0.257(2) 1 calc R U P A 3
H31F H 0.7852 1.0835 0.3018 0.043 Uiso 0.257(2) 1 calc R U P A 3
C32C C 0.6655(6) 1.0222(7) 0.3666(5) 0.0338(14) Uani 0.257(2) 1 d D . P A 3
H32C H 0.5893 0.9490 0.3373 0.041 Uiso 0.257(2) 1 calc R U P A 3
C33C C 0.5914(7) 1.1437(5) 0.4000(4) 0.0204(12) Uani 0.257(2) 1 d D . P A 3
H33E H 0.5263 1.1324 0.3242 0.024 Uiso 0.257(2) 1 calc R U P A 3
H33F H 0.5359 1.1534 0.4596 0.024 Uiso 0.257(2) 1 calc R U P A 3
C34C C 0.7096(11) 1.2592(8) 0.4564(9) 0.0534(10) Uani 0.257(2) 1 d D . P A 3
H34E H 0.7662 1.2786 0.5388 0.064 Uiso 0.257(2) 1 calc R U P A 3
H34F H 0.7735 1.2457 0.4024 0.064 Uiso 0.257(2) 1 calc R U P A 3
C35C C 0.6341(7) 1.3650(7) 0.4674(6) 0.0380(15) Uani 0.257(2) 1 d D . P A 3
H35E H 0.5760 1.3436 0.3848 0.046 Uiso 0.257(2) 1 calc R U P A 3
H35F H 0.7055 1.4411 0.4998 0.046 Uiso 0.257(2) 1 calc R U P A 3
C36C C 0.5385(6) 1.3875(6) 0.5550(6) 0.0372(15) Uani 0.257(2) 1 d D . P A 3
H36G H 0.4934 1.4566 0.5638 0.056 Uiso 0.257(2) 1 calc R U P A 3
H36H H 0.5961 1.4069 0.6362 0.056 Uiso 0.257(2) 1 calc R U P A 3
H36I H 0.4654 1.3132 0.5208 0.056 Uiso 0.257(2) 1 calc R U P A 3
C37C C 0.7843(8) 1.0311(6) 0.4722(8) 0.047(2) Uani 0.257(2) 1 d D . P A 3
H37E H 0.8257 0.9566 0.4380 0.056 Uiso 0.257(2) 1 calc R U P A 3
H37F H 0.8602 1.1032 0.5011 0.056 Uiso 0.257(2) 1 calc R U P A 3
C38C C 0.7390(11) 1.0425(9) 0.5775(7) 0.0524(18) Uani 0.257(2) 1 d D . P A 3
H38G H 0.6674 0.9695 0.5510 0.079 Uiso 0.257(2) 1 calc R U P A 3
H38H H 0.6983 1.1163 0.6127 0.079 Uiso 0.257(2) 1 calc R U P A 3
H38I H 0.8206 1.0495 0.6401 0.079 Uiso 0.257(2) 1 calc R U P A 3

loop_
_atom_site_aniso_label
_atom_site_aniso_U_11
_atom_site_aniso_U_22
_atom_site_aniso_U_33
_atom_site_aniso_U_23
_atom_site_aniso_U_13
_atom_site_aniso_U_12
O1 0.0186(4) 0.0315(5) 0.0340(5) 0.0219(4) -0.0005(4) -0.0067(4)
N1 0.0176(5) 0.0257(6) 0.0245(5) 0.0168(5) 0.0013(4) -0.0036(4)
C1 0.0191(6) 0.0197(6) 0.0241(6) 0.0130(5) 0.0054(5) 0.0005(5)
O2 0.0351(6) 0.0214(5) 0.0328(5) 0.0151(4) 0.0181(4) 0.0007(4)
C2 0.0152(6) 0.0161(5) 0.0238(6) 0.0112(5) 0.0069(5) 0.0011(5)
C3 0.0164(6) 0.0196(6) 0.0221(6) 0.0115(5) 0.0055(5) 0.0012(5)
C4 0.0188(6) 0.0212(6) 0.0212(6) 0.0133(5) 0.0049(5) -0.0004(5)
C6 0.0158(6) 0.0243(6) 0.0231(6) 0.0144(5) 0.0053(5) 0.0016(5)
C5 0.0188(6) 0.0225(6) 0.0234(6) 0.0149(5) 0.0054(5) 0.0029(5)
C7 0.0188(6) 0.0208(6) 0.0203(6) 0.0119(5) 0.0055(5) 0.0005(5)
C9 0.0154(6) 0.0294(7) 0.0305(7) 0.0209(6) 0.0048(5) 0.0010(5)
C8 0.0188(6) 0.0268(6) 0.0300(7) 0.0208(6) 0.0053(5) 0.0030(5)
C10 0.0168(6) 0.0215(6) 0.0190(6) 0.0123(5) 0.0036(5) 0.0002(5)
C11 0.0175(6) 0.0207(6) 0.0230(6) 0.0134(5) 0.0047(5) 0.0029(5)
C12 0.0149(6) 0.0202(6) 0.0185(6) 0.0092(5) 0.0042(5) 0.0008(5)
C13 0.0181(6) 0.0176(6) 0.0189(6) 0.0095(5) 0.0051(5) -0.0015(5)
C14 0.0175(6) 0.0168(6) 0.0201(6) 0.0086(5) 0.0042(5) 0.0008(5)
C15 0.0160(6) 0.0201(6) 0.0221(6) 0.0102(5) 0.0069(5) 0.0016(5)
C16 0.0171(6) 0.0236(6) 0.0262(6) 0.0124(5) 0.0092(5) 0.0038(5)
C17 0.0290(7) 0.0386(8) 0.0267(7) 0.0139(6) 0.0141(6) 0.0097(6)
C18 0.0256(7) 0.0350(8) 0.0507(9) 0.0260(7) 0.0199(7) 0.0143(6)
C19 0.0171(6) 0.0332(7) 0.0358(8) 0.0124(6) 0.0102(6) 0.0008(5)
C20 0.0207(6) 0.0198(6) 0.0317(7) 0.0143(5) 0.0100(5) 0.0048(5)
C21 0.0244(7) 0.0269(7) 0.0647(11) 0.0264(7) 0.0212(7) 0.0101(6)
C22 0.0568(11) 0.0448(9) 0.0413(9) 0.0284(8) 0.0151(8) 0.0268(8)
C23 0.0245(7) 0.0186(6) 0.0486(9) 0.0128(6) 0.0135(6) 0.0042(5)
C31 0.0254(7) 0.0503(9) 0.0354(8) 0.0326(8) -0.0077(6) -0.0122(6)
C32 0.025(2) 0.018(2) 0.0244(17) 0.0110(16) -0.0037(15) -0.0022(17)
C33 0.0300(16) 0.0262(15) 0.0247(15) 0.0130(12) 0.0011(12) 0.0051(14)
C34 0.0400(17) 0.0256(15) 0.0240(15) 0.0128(13) 0.0038(13) 0.0037(13)
C35 0.0450(18) 0.0376(17) 0.0292(15) 0.0203(14) 0.0041(13) 0.0044(14)
C36 0.047(2) 0.046(2) 0.043(2) 0.0283(18) 0.0060(17) 0.0134(19)
C37 0.084(3) 0.0483(18) 0.030(5) 0.023(2) 0.006(3) 0.0256(18)
C38 0.106(8) 0.064(3) 0.032(4) 0.001(2) -0.006(3) 0.051(4)
C31B 0.0254(7) 0.0503(9) 0.0354(8) 0.0326(8) -0.0077(6) -0.0122(6)
C32B 0.082(7) 0.023(4) 0.017(3) 0.008(3) -0.012(4) 0.018(4)
C33B 0.087(7) 0.029(4) 0.026(4) 0.012(3) -0.014(4) 0.010(4)
C34B 0.071(5) 0.060(4) 0.030(5) 0.028(4) 0.009(3) 0.009(3)
C35B 0.058(5) 0.031(4) 0.030(4) 0.018(3) 0.011(3) 0.012(3)
C36B 0.056(5) 0.036(4) 0.032(3) 0.021(3) 0.010(3) 0.007(3)
C37B 0.084(3) 0.0483(18) 0.030(5) 0.023(2) 0.006(3) 0.0256(18)
C38B 0.106(8) 0.064(3) 0.032(4) 0.001(2) -0.006(3) 0.051(4)
C31C 0.0254(7) 0.0503(9) 0.0354(8) 0.0326(8) -0.0077(6) -0.0122(6)
C32C 0.035(3) 0.035(4) 0.026(3) 0.015(3) 0.003(2) -0.005(3)
C33C 0.037(4) 0.012(3) 0.009(2) 0.002(2) 0.008(2) 0.009(2)
C34C 0.084(3) 0.0483(18) 0.030(5) 0.023(2) 0.006(3) 0.0256(18)
C35C 0.032(3) 0.047(4) 0.041(4) 0.028(3) 0.008(3) 0.007(3)
C36C 0.028(3) 0.049(4) 0.030(3) 0.016(3) 0.007(2) 0.011(3)
C37C 0.051(4) 0.019(3) 0.049(5) 0.013(3) -0.017(4) 0.004(3)
C38C 0.071(5) 0.060(4) 0.030(5) 0.028(4) 0.009(3) 0.009(3)

loop_
_atom_type_symbol
_atom_type_description
_atom_type_scat_dispersion_real
_atom_type_scat_dispersion_imag
_atom_type_scat_source
C C 0.0181 0.0091 'International Tables Vol C Tables 4.2.6.8 and 6.1.1.4'
H H 0.0000 0.0000 'International Tables Vol C Tables 4.2.6.8 and 6.1.1.4'
N N 0.0311 0.0180 'International Tables Vol C Tables 4.2.6.8 and 6.1.1.4'
O O 0.0492 0.0322 'International Tables Vol C Tables 4.2.6.8 and 6.1.1.4'

loop_
_geom_angle_atom_site_label_1
_geom_angle_atom_site_label_2
_geom_angle_atom_site_label_3
_geom_angle
_geom_angle_site_symmetry_1
_geom_angle_site_symmetry_3
_geom_angle_publ_flag
C3 N1 C1 111.19(10) . . ?
C3 N1 C31C 128.49(11) . . ?
C1 N1 C31C 119.27(10) . . ?
C3 N1 C31 128.49(11) . . ?
C1 N1 C31 119.27(10) . . ?
C3 N1 C31B 128.49(11) . . ?
C1 N1 C31B 119.27(10) . . ?
O1 C1 N1 122.29(11) . . ?
O1 C1 C2 133.28(11) . 2_675 ?
N1 C1 C2 104.42(10) . 2_675 ?
C13 O2 H2 109.5 . . ?
C3 C2 C2 109.40(14) . 2_675 ?
C3 C2 C1 142.79(11) . 2_675 ?
C2 C2 C1 107.79(13) 2_675 2_675 ?
C2 C3 N1 107.19(10) . . ?
C2 C3 C4 127.78(11) . . ?
N1 C3 C4 124.93(11) . . ?
C9 C4 C5 118.05(11) . . ?
C9 C4 C3 123.11(11) . . ?
C5 C4 C3 118.71(11) . . ?
C5 C6 C7 121.28(11) . . ?
C5 C6 H6 119.4 . . ?
C7 C6 H6 119.4 . . ?
C6 C5 C4 120.92(11) . . ?
C6 C5 H5 119.5 . . ?
C4 C5 H5 119.5 . . ?
C8 C7 C6 117.50(11) . . ?
C8 C7 C10 120.78(11) . . ?
C6 C7 C10 121.68(11) . . ?
C8 C9 C4 120.68(12) . . ?
C8 C9 H9 119.7 . . ?
C4 C9 H9 119.7 . . ?
C9 C8 C7 121.50(12) . . ?
C9 C8 H8 119.3 . . ?
C7 C8 H8 119.3 . . ?
C15 C10 C11 118.37(11) . . ?
C15 C10 C7 121.08(11) . . ?
C11 C10 C7 120.39(11) . . ?
C10 C11 C12 122.31(11) . . ?
C10 C11 H11 118.8 . . ?
C12 C11 H11 118.8 . . ?
C11 C12 C13 117.59(11) . . ?
C11 C12 C16 120.70(11) . . ?
C13 C12 C16 121.67(11) . . ?
O2 C13 C12 117.25(11) . . ?
O2 C13 C14 120.66(11) . . ?
C12 C13 C14 121.91(11) . . ?
C15 C14 C13 117.28(11) . . ?
C15 C14 C20 120.10(11) . . ?
C13 C14 C20 122.60(11) . . ?
C10 C15 C14 122.49(11) . . ?
C10 C15 H15 118.8 . . ?
C14 C15 H15 118.8 . . ?
C17 C16 C18 107.72(12) . . ?
C17 C16 C19 109.76(11) . . ?
C18 C16 C19 106.34(11) . . ?
C17 C16 C12 110.21(11) . . ?
C18 C16 C12 111.26(10) . . ?
C19 C16 C12 111.42(11) . . ?
C16 C17 H17A 109.5 . . ?
C16 C17 H17B 109.5 . . ?
H17A C17 H17B 109.5 . . ?
C16 C17 H17C 109.5 . . ?
H17A C17 H17C 109.5 . . ?
H17B C17 H17C 109.5 . . ?
C16 C18 H18A 109.5 . . ?
C16 C18 H18B 109.5 . . ?
H18A C18 H18B 109.5 . . ?
C16 C18 H18C 109.5 . . ?
H18A C18 H18C 109.5 . . ?
H18B C18 H18C 109.5 . . ?
C16 C19 H19A 109.5 . . ?
C16 C19 H19B 109.5 . . ?
H19A C19 H19B 109.5 . . ?
C16 C19 H19C 109.5 . . ?
H19A C19 H19C 109.5 . . ?
H19B C19 H19C 109.5 . . ?
C21 C20 C23 106.66(12) . . ?
C21 C20 C22 106.69(13) . . ?
C23 C20 C22 109.81(12) . . ?
C21 C20 C14 111.68(10) . . ?
C23 C20 C14 111.14(11) . . ?
C22 C20 C14 110.69(11) . . ?
C20 C21 H21A 109.5 . . ?
C20 C21 H21B 109.5 . . ?
H21A C21 H21B 109.5 . . ?
C20 C21 H21C 109.5 . . ?
H21A C21 H21C 109.5 . . ?
H21B C21 H21C 109.5 . . ?
C20 C22 H22A 109.5 . . ?
C20 C22 H22B 109.5 . . ?
H22A C22 H22B 109.5 . . ?
C20 C22 H22C 109.5 . . ?
H22A C22 H22C 109.5 . . ?
H22B C22 H22C 109.5 . . ?
C20 C23 H23A 109.5 . . ?
C20 C23 H23B 109.5 . . ?
H23A C23 H23B 109.5 . . ?
C20 C23 H23C 109.5 . . ?
H23A C23 H23C 109.5 . . ?
H23B C23 H23C 109.5 . . ?
N1 C31 C32 109.17(18) . . ?
N1 C31 H31A 109.8 . . ?
C32 C31 H31A 109.8 . . ?
N1 C31 H31B 109.8 . . ?
C32 C31 H31B 109.8 . . ?
H31A C31 H31B 108.3 . . ?
C37 C32 C33 109.4(4) . . ?
C37 C32 C31 113.6(4) . . ?
C33 C32 C31 105.3(3) . . ?
C37 C32 H32 109.5 . . ?
C33 C32 H32 109.5 . . ?
C31 C32 H32 109.5 . . ?
C34 C33 C32 113.3(3) . . ?
C34 C33 H33A 108.9 . . ?
C32 C33 H33A 108.9 . . ?
C34 C33 H33B 108.9 . . ?
C32 C33 H33B 108.9 . . ?
H33A C33 H33B 107.7 . . ?
C35 C34 C33 114.4(3) . . ?
C35 C34 H34A 108.7 . . ?
C33 C34 H34A 108.7 . . ?
C35 C34 H34B 108.7 . . ?
C33 C34 H34B 108.7 . . ?
H34A C34 H34B 107.6 . . ?
C36 C35 C34 115.1(3) . . ?
C36 C35 H35A 108.5 . . ?
C34 C35 H35A 108.5 . . ?
C36 C35 H35B 108.5 . . ?
C34 C35 H35B 108.5 . . ?
H35A C35 H35B 107.5 . . ?
C35 C36 H36A 109.5 . . ?
C35 C36 H36B 109.5 . . ?
H36A C36 H36B 109.5 . . ?
C35 C36 H36C 109.5 . . ?
H36A C36 H36C 109.5 . . ?
H36B C36 H36C 109.5 . . ?
C32 C37 C38 113.5(9) . . ?
C32 C37 H37A 108.9 . . ?
C38 C37 H37A 108.9 . . ?
C32 C37 H37B 108.9 . . ?
C38 C37 H37B 108.9 . . ?
H37A C37 H37B 107.7 . . ?
C37 C38 H38A 109.5 . . ?
C37 C38 H38B 109.5 . . ?
H38A C38 H38B 109.5 . . ?
C37 C38 H38C 109.5 . . ?
H38A C38 H38C 109.5 . . ?
H38B C38 H38C 109.5 . . ?
N1 C31B C32B 115.0(3) . . ?
N1 C31B H31C 108.5 . . ?
C32B C31B H31C 108.5 . . ?
N1 C31B H31D 108.5 . . ?
C32B C31B H31D 108.5 . . ?
H31C C31B H31D 107.5 . . ?
C37B C32B C31B 123.9(8) . . ?
C37B C32B C33B 121.3(11) . . ?
C31B C32B C33B 106.9(6) . . ?
C37B C32B H32B 99.3 . . ?
C31B C32B H32B 99.3 . . ?
C33B C32B H32B 99.3 . . ?
C34B C33B C32B 114.7(8) . . ?
C34B C33B H33C 108.6 . . ?
C32B C33B H33C 108.6 . . ?
C34B C33B H33D 108.6 . . ?
C32B C33B H33D 108.6 . . ?
H33C C33B H33D 107.6 . . ?
C35B C34B C33B 113.7(8) . . ?
C35B C34B H34C 108.8 . . ?
C33B C34B H34C 108.8 . . ?
C35B C34B H34D 108.8 . . ?
C33B C34B H34D 108.8 . . ?
H34C C34B H34D 107.7 . . ?
C36B C35B C34B 114.1(7) . . ?
C36B C35B H35C 108.7 . . ?
C34B C35B H35C 108.7 . . ?
C36B C35B H35D 108.7 . . ?
C34B C35B H35D 108.7 . . ?
H35C C35B H35D 107.6 . . ?
C35B C36B H36D 109.5 . . ?
C35B C36B H36E 109.5 . . ?
H36D C36B H36E 109.5 . . ?
C35B C36B H36F 109.5 . . ?
H36D C36B H36F 109.5 . . ?
H36E C36B H36F 109.5 . . ?
C32B C37B C38B 114.3(17) . . ?
C32B C37B H37C 108.7 . . ?
C38B C37B H37C 108.7 . . ?
C32B C37B H37D 108.7 . . ?
C38B C37B H37D 108.7 . . ?
H37C C37B H37D 107.6 . . ?
C37B C38B H38D 109.5 . . ?
C37B C38B H38E 109.5 . . ?
H38D C38B H38E 109.5 . . ?
C37B C38B H38F 109.5 . . ?
H38D C38B H38F 109.5 . . ?
H38E C38B H38F 109.5 . . ?
C32C C31C N1 128.5(3) . . ?
C32C C31C H31E 105.2 . . ?
N1 C31C H31E 105.2 . . ?
C32C C31C H31F 105.2 . . ?
N1 C31C H31F 105.2 . . ?
H31E C31C H31F 105.9 . . ?
C31C C32C C37C 113.9(6) . . ?
C31C C32C C33C 101.0(4) . . ?
C37C C32C C33C 116.8(5) . . ?
C31C C32C H32C 108.2 . . ?
C37C C32C H32C 108.2 . . ?
C33C C32C H32C 108.2 . . ?
C34C C33C C32C 108.6(5) . . ?
C34C C33C H33E 110.0 . . ?
C32C C33C H33E 110.0 . . ?
C34C C33C H33F 110.0 . . ?
C32C C33C H33F 110.0 . . ?
H33E C33C H33F 108.3 . . ?
C35C C34C C33C 106.2(7) . . ?
C35C C34C H34E 110.5 . . ?
C33C C34C H34E 110.5 . . ?
C35C C34C H34F 110.5 . . ?
C33C C34C H34F 110.5 . . ?
H34E C34C H34F 108.7 . . ?
C34C C35C C36C 109.8(7) . . ?
C34C C35C H35E 109.7 . . ?
C36C C35C H35E 109.7 . . ?
C34C C35C H35F 109.7 . . ?
C36C C35C H35F 109.7 . . ?
H35E C35C H35F 108.2 . . ?
C35C C36C H36G 109.5 . . ?
C35C C36C H36H 109.5 . . ?
H36G C36C H36H 109.5 . . ?
C35C C36C H36I 109.5 . . ?
H36G C36C H36I 109.5 . . ?
H36H C36C H36I 109.5 . . ?
C38C C37C C32C 115.0(7) . . ?
C38C C37C H37E 108.5 . . ?
C32C C37C H37E 108.5 . . ?
C38C C37C H37F 108.5 . . ?
C32C C37C H37F 108.5 . . ?
H37E C37C H37F 107.5 . . ?
C37C C38C H38G 109.5 . . ?
C37C C38C H38H 109.5 . . ?
H38G C38C H38H 109.5 . . ?
C37C C38C H38I 109.5 . . ?
H38G C38C H38I 109.5 . . ?
H38H C38C H38I 109.5 . . ?

loop_
_geom_bond_atom_site_label_1
_geom_bond_atom_site_label_2
_geom_bond_distance
_geom_bond_site_symmetry_2
_geom_bond_publ_flag
O1 C1 1.2274(16) . ?
N1 C3 1.3952(16) . ?
N1 C1 1.4200(15) . ?
N1 C31C 1.4630(17) . ?
N1 C31 1.4630(17) . ?
N1 C31B 1.4630(17) . ?
C1 C2 1.4442(18) 2_675 ?
O2 C13 1.3737(14) . ?
O2 H2 0.83(2) . ?
C2 C3 1.3787(18) . ?
C2 C2 1.422(2) 2_675 ?
C2 C1 1.4442(18) 2_675 ?
C3 C4 1.4645(16) . ?
C4 C9 1.3991(18) . ?
C4 C5 1.4021(17) . ?
C6 C5 1.3844(17) . ?
C6 C7 1.4012(18) . ?
C6 H6 0.9500 . ?
C5 H5 0.9500 . ?
C7 C8 1.3993(18) . ?
C7 C10 1.4851(16) . ?
C9 C8 1.3873(17) . ?
C9 H9 0.9500 . ?
C8 H8 0.9500 . ?
C10 C15 1.3896(18) . ?
C10 C11 1.3908(18) . ?
C11 C12 1.3933(17) . ?
C11 H11 0.9500 . ?
C12 C13 1.4101(18) . ?
C12 C16 1.5429(17) . ?
C13 C14 1.4108(18) . ?
C14 C15 1.3963(17) . ?
C14 C20 1.5432(17) . ?
C15 H15 0.9500 . ?
C16 C17 1.5340(19) . ?
C16 C18 1.5349(19) . ?
C16 C19 1.5399(18) . ?
C17 H17A 0.9800 . ?
C17 H17B 0.9800 . ?
C17 H17C 0.9800 . ?
C18 H18A 0.9800 . ?
C18 H18B 0.9800 . ?
C18 H18C 0.9800 . ?
C19 H19A 0.9800 . ?
C19 H19B 0.9800 . ?
C19 H19C 0.9800 . ?
C20 C21 1.5286(19) . ?
C20 C23 1.5307(19) . ?
C20 C22 1.536(2) . ?
C21 H21A 0.9800 . ?
C21 H21B 0.9800 . ?
C21 H21C 0.9800 . ?
C22 H22A 0.9800 . ?
C22 H22B 0.9800 . ?
C22 H22C 0.9800 . ?
C23 H23A 0.9800 . ?
C23 H23B 0.9800 . ?
C23 H23C 0.9800 . ?
C31 C32 1.679(5) . ?
C31 H31A 0.9900 . ?
C31 H31B 0.9900 . ?
C32 C37 1.506(7) . ?
C32 C33 1.553(5) . ?
C32 H32 1.0000 . ?
C33 C34 1.523(4) . ?
C33 H33A 0.9900 . ?
C33 H33B 0.9900 . ?
C34 C35 1.523(4) . ?
C34 H34A 0.9900 . ?
C34 H34B 0.9900 . ?
C35 C36 1.502(5) . ?
C35 H35A 0.9900 . ?
C35 H35B 0.9900 . ?
C36 H36A 0.9800 . ?
C36 H36B 0.9800 . ?
C36 H36C 0.9800 . ?
C37 C38 1.513(8) . ?
C37 H37A 0.9900 . ?
C37 H37B 0.9900 . ?
C38 H38A 0.9800 . ?
C38 H38B 0.9800 . ?
C38 H38C 0.9800 . ?
C31B C32B 1.493(8) . ?
C31B H31C 0.9900 . ?
C31B H31D 0.9900 . ?
C32B C37B 1.443(11) . ?
C32B C33B 1.570(9) . ?
C32B H32B 1.0000 . ?
C33B C34B 1.527(11) . ?
C33B H33C 0.9900 . ?
C33B H33D 0.9900 . ?
C34B C35B 1.503(11) . ?
C34B H34C 0.9900 . ?
C34B H34D 0.9900 . ?
C35B C36B 1.503(9) . ?
C35B H35C 0.9900 . ?
C35B H35D 0.9900 . ?
C36B H36D 0.9800 . ?
C36B H36E 0.9800 . ?
C36B H36F 0.9800 . ?
C37B C38B 1.514(15) . ?
C37B H37C 0.9900 . ?
C37B H37D 0.9900 . ?
C38B H38D 0.9800 . ?
C38B H38E 0.9800 . ?
C38B H38F 0.9800 . ?
C31C C32C 1.358(6) . ?
C31C H31E 0.9900 . ?
C31C H31F 0.9900 . ?
C32C C37C 1.553(8) . ?
C32C C33C 1.656(9) . ?
C32C H32C 1.0000 . ?
C33C C34C 1.544(11) . ?
C33C H33E 0.9900 . ?
C33C H33F 0.9900 . ?
C34C C35C 1.542(10) . ?
C34C H34E 0.9900 . ?
C34C H34F 0.9900 . ?
C35C C36C 1.543(8) . ?
C35C H35E 0.9900 . ?
C35C H35F 0.9900 . ?
C36C H36G 0.9800 . ?
C36C H36H 0.9800 . ?
C36C H36I 0.9800 . ?
C37C C38C 1.450(10) . ?
C37C H37E 0.9900 . ?
C37C H37F 0.9900 . ?
C38C H38G 0.9800 . ?
C38C H38H 0.9800 . ?
C38C H38I 0.9800 . ?

loop_
_geom_torsion_atom_site_label_1
_geom_torsion_atom_site_label_2
_geom_torsion_atom_site_label_3
_geom_torsion_atom_site_label_4
_geom_torsion
_geom_torsion_site_symmetry_1
_geom_torsion_site_symmetry_2
_geom_torsion_site_symmetry_3
_geom_torsion_site_symmetry_4
_geom_torsion_publ_flag
C3 N1 C1 O1 -179.17(12) . . . . ?
C31C N1 C1 O1 11.6(2) . . . . ?
C31 N1 C1 O1 11.6(2) . . . . ?
C31B N1 C1 O1 11.6(2) . . . . ?
C3 N1 C1 C2 -0.27(14) . . . 2_675 ?
C31C N1 C1 C2 -169.51(13) . . . 2_675 ?
C31 N1 C1 C2 -169.51(13) . . . 2_675 ?
C31B N1 C1 C2 -169.51(13) . . . 2_675 ?
C2 C2 C3 N1 1.13(17) 2_675 . . . ?
C1 C2 C3 N1 179.07(16) 2_675 . . . ?
C2 C2 C3 C4 -175.38(13) 2_675 . . . ?
C1 C2 C3 C4 2.6(3) 2_675 . . . ?
C1 N1 C3 C2 -0.53(15) . . . . ?
C31C N1 C3 C2 167.47(14) . . . . ?
C31 N1 C3 C2 167.47(14) . . . . ?
C31B N1 C3 C2 167.47(14) . . . . ?
C1 N1 C3 C4 176.11(12) . . . . ?
C31C N1 C3 C4 -15.9(2) . . . . ?
C31 N1 C3 C4 -15.9(2) . . . . ?
C31B N1 C3 C4 -15.9(2) . . . . ?
C2 C3 C4 C9 141.98(14) . . . . ?
N1 C3 C4 C9 -34.0(2) . . . . ?
C2 C3 C4 C5 -33.67(19) . . . . ?
N1 C3 C4 C5 150.40(13) . . . . ?
C7 C6 C5 C4 0.6(2) . . . . ?
C9 C4 C5 C6 1.93(19) . . . . ?
C3 C4 C5 C6 177.80(12) . . . . ?
C5 C6 C7 C8 -2.29(19) . . . . ?
C5 C6 C7 C10 175.20(12) . . . . ?
C5 C4 C9 C8 -2.7(2) . . . . ?
C3 C4 C9 C8 -178.33(12) . . . . ?
C4 C9 C8 C7 0.9(2) . . . . ?
C6 C7 C8 C9 1.6(2) . . . . ?
C10 C7 C8 C9 -175.96(12) . . . . ?
C8 C7 C10 C15 -30.19(18) . . . . ?
C6 C7 C10 C15 152.39(12) . . . . ?
C8 C7 C10 C11 145.24(13) . . . . ?
C6 C7 C10 C11 -32.18(18) . . . . ?
C15 C10 C11 C12 1.92(18) . . . . ?
C7 C10 C11 C12 -173.63(11) . . . . ?
C10 C11 C12 C13 0.01(18) . . . . ?
C10 C11 C12 C16 177.59(11) . . . . ?
C11 C12 C13 O2 173.70(11) . . . . ?
C16 C12 C13 O2 -3.85(17) . . . . ?
C11 C12 C13 C14 -1.41(18) . . . . ?
C16 C12 C13 C14 -178.97(11) . . . . ?
O2 C13 C14 C15 -174.13(11) . . . . ?
C12 C13 C14 C15 0.82(18) . . . . ?
O2 C13 C14 C20 4.23(18) . . . . ?
C12 C13 C14 C20 179.17(11) . . . . ?
C11 C10 C15 C14 -2.57(18) . . . . ?
C7 C10 C15 C14 172.95(11) . . . . ?
C13 C14 C15 C10 1.22(18) . . . . ?
C20 C14 C15 C10 -177.17(11) . . . . ?
C11 C12 C16 C17 -113.89(13) . . . . ?
C13 C12 C16 C17 63.59(15) . . . . ?
C11 C12 C16 C18 5.54(17) . . . . ?
C13 C12 C16 C18 -176.99(12) . . . . ?
C11 C12 C16 C19 124.02(13) . . . . ?
C13 C12 C16 C19 -58.50(16) . . . . ?
C15 C14 C20 C21 3.87(17) . . . . ?
C13 C14 C20 C21 -174.43(12) . . . . ?
C15 C14 C20 C23 -115.10(13) . . . . ?
C13 C14 C20 C23 66.59(16) . . . . ?
C15 C14 C20 C22 122.60(14) . . . . ?
C13 C14 C20 C22 -55.71(17) . . . . ?
C3 N1 C31 C32 -68.5(2) . . . . ?
C1 N1 C31 C32 98.66(19) . . . . ?
N1 C31 C32 C37 -68.1(6) . . . . ?
N1 C31 C32 C33 172.2(2) . . . . ?
C37 C32 C33 C34 172.9(5) . . . . ?
C31 C32 C33 C34 -64.6(3) . . . . ?
C32 C33 C34 C35 -167.6(3) . . . . ?
C33 C34 C35 C36 -67.3(4) . . . . ?
C33 C32 C37 C38 -64.6(12) . . . . ?
C31 C32 C37 C38 178.1(10) . . . . ?
C3 N1 C31B C32B -92.1(6) . . . . ?
C1 N1 C31B C32B 75.1(6) . . . . ?
N1 C31B C32B C37B -23.8(18) . . . . ?
N1 C31B C32B C33B -173.1(6) . . . . ?
C37B C32B C33B C34B 136.9(14) . . . . ?
C31B C32B C33B C34B -72.8(12) . . . . ?
C32B C33B C34B C35B 172.4(8) . . . . ?
C33B C34B C35B C36B -178.3(8) . . . . ?
C31B C32B C37B C38B 163(2) . . . . ?
C33B C32B C37B C38B -52(3) . . . . ?
C3 N1 C31C C32C -35.5(5) . . . . ?
C1 N1 C31C C32C 131.7(4) . . . . ?
N1 C31C C32C C37C 176.5(3) . . . . ?
N1 C31C C32C C33C -57.5(5) . . . . ?
C31C C32C C33C C34C -71.5(6) . . . . ?
C37C C32C C33C C34C 52.5(8) . . . . ?
C32C C33C C34C C35C 171.8(6) . . . . ?
C33C C34C C35C C36C 61.9(8) . . . . ?
C31C C32C C37C C38C -179.0(7) . . . . ?
C33C C32C C37C C38C 63.8(8) . . . . ?
